data_7062336
loop_
_publ_author_name
'Meher, Sagarika'
'Sharma, Nagendra K.'

_publ_section_title
;
 Azulene tethered N-aryl nucleobases: synthesis, morphology and
 biochemical evaluations
;
_journal_issue 12
_journal_name_full 'New Journal of Chemistry'
_journal_page_first 5593
_journal_page_last 5597
_journal_paper_doi 10.1039/D2NJ06272K
_journal_volume 47
_journal_year 2023
_chemical_formula_moiety 'C2 H6 O S, C21 H21 N3 O6'
_chemical_formula_sum 'C23 H27 N3 O7 S'
_chemical_formula_weight 489.55
_space_group_crystal_system triclinic
_space_group_IT_number 2
_space_group_name_Hall '-P 1'
_space_group_name_H-M_alt 'P -1'
_symmetry_Int_Tables_number 2
_atom_sites_solution_primary dual
_audit_creation_date 2021-03-05
_audit_creation_method
;
Olex2 1.2-ac3
(compiled 2017.02.24 svn.r3390 for Rigaku Oxford Diffraction, GUI svn.r5318)
;
_audit_update_record
;
2022-12-07 deposited with the CCDC.	2023-02-10 downloaded from the CCDC.
;
_cell_angle_alpha 108.665(1)
_cell_angle_beta 99.074(1)
_cell_angle_gamma 101.146(1)
_cell_formula_units_Z 2
_cell_length_a 8.7670(1)
_cell_length_b 10.6359(2)
_cell_length_c 14.1150(2)
_cell_measurement_reflns_used 13338
_cell_measurement_temperature 256(40)
_cell_measurement_theta_max 75.1510
_cell_measurement_theta_min 3.4340
_cell_volume 1188.79(3)
_computing_cell_refinement 'CrysAlisPro 1.171.40.84a (Rigaku OD, 2020)'
_computing_data_collection 'CrysAlisPro 1.171.40.84a (Rigaku OD, 2020)'
_computing_data_reduction 'CrysAlisPro 1.171.40.84a (Rigaku OD, 2020)'
_computing_molecular_graphics 'Olex2 (Dolomanov et al., 2009)'
_computing_publication_material 'Olex2 (Dolomanov et al., 2009)'
_computing_structure_refinement 'olex2.refine (Bourhis et al., 2015)'
_computing_structure_solution 'ShelXT (Sheldrick, 2015)'
_diffrn_ambient_environment N~2~
_diffrn_ambient_temperature 256(40)
_diffrn_detector 'Hybrid Pixel Array Detector'
_diffrn_detector_area_resol_mean 5.8140
_diffrn_detector_type 'Pilatus 200K'
_diffrn_measured_fraction_theta_full 0.9771
_diffrn_measured_fraction_theta_max 0.9771
_diffrn_measurement_details
;
List of Runs (angles in degrees, time in seconds):

  # Type    Start    End  Width  t~exp~   \w     \q     \k     \f   Frames
#--------------------------------------------------------------------------
  1  \w    -79.00   9.00   0.50    1.24    --  -38.50 107.00-126.00  176
  2  \w     13.00  90.00   0.50    1.24    --   49.56-107.00 135.00  154
  3  \w     34.00 108.00   0.50    4.82    --  102.63-107.00 135.00  148
  4  \w    104.00 171.00   0.50    4.82    --  102.63 107.00-126.00  134
  5  \w    -50.00  24.00   0.50    1.24    --  -38.50  57.00  60.00  148
  6  \w    -42.00  28.00   0.50    1.24    --  -38.50  38.00  60.00  140
  7  \w   -101.00 -28.00   0.50    1.24    --  -38.50 -55.00 101.03  146
  8  \w    -42.00  28.00   0.50    1.24    --  -38.50  38.00 150.00  140
  9  \w    -13.00  61.00   0.50    1.24    --   49.56 -57.00-150.00  148
 10  \w     38.00 113.00   0.50    1.24    --   49.56  57.00 -90.00  150
 11  \w     38.00 113.00   0.50    1.24    --   49.56  57.00   0.00  150
 12  \w     38.00 107.00   0.50    4.82    --  102.63 -45.00  30.00  138
 13  \w     40.00 116.00   0.50    4.82    --  102.63 -61.00 150.00  152
 14  \w     38.00 126.00   0.50    4.82    --  102.63 -77.00 -30.00  176
 15  \w     34.00 107.00   0.50    4.82    --  102.63 -94.00  90.00  146
 16  \w     99.00 171.00   0.50    4.82    --  102.63  30.00-120.00  144
 17  \w     34.00 107.00   0.50    4.82    --  102.63 -94.00 -30.00  146
 18  \w     35.00 106.00   0.50    4.82    --  102.63 -30.00 -60.00  142
 19  \w     98.00 167.00   0.50    4.82    --  102.63  45.00 -60.00  138
 20  \w     38.00 126.00   0.50    4.82    --  102.63 -77.00  60.00  176
 21  \w     38.00 126.00   0.50    4.82    --  102.63 -77.00 120.00  176
 22  \w     38.00 107.00   0.50    4.82    --  102.63 -45.00 120.00  138
 23  \w    103.00 167.00   0.50    4.82    --  102.63  77.00 -60.00  128
 24  \w     34.00 107.00   0.50    4.82    --  102.63 -94.00 -90.00  146
 25  \w     90.00 165.00   0.50    4.82    --  102.63  61.00   0.00  150
 26  \w     34.00 107.00   0.50    4.82    --  102.63 -94.00-150.00  146
 27  \w    103.00 167.00   0.50    4.82    --  102.63  77.00-150.00  128
 28  \w     98.00 167.00   0.50    4.82    --  102.63  45.00 -90.00  138
 29  \w     40.00 116.00   0.50    4.82    --  102.63 -61.00-150.00  152
 30  \w     95.00 171.00   0.50    4.82    --  102.63  15.00-180.00  152
 31  \w     38.00 113.00   0.50    1.24    --   49.56  57.00  90.00  150
;
_diffrn_measurement_device 'four-circle diffractometer'
_diffrn_measurement_device_type 'SuperNova, Dual, Cu at home/near, Pilatus 200K'
_diffrn_measurement_method '\w scans'
_diffrn_orient_matrix_type 'CrysAlisPro convention (1999,Acta A55,543-557)'
_diffrn_orient_matrix_UB_11 0.0021219000
_diffrn_orient_matrix_UB_12 -0.0398423000
_diffrn_orient_matrix_UB_13 -0.1146728000
_diffrn_orient_matrix_UB_21 -0.0150103000
_diffrn_orient_matrix_UB_22 -0.1503823000
_diffrn_orient_matrix_UB_23 -0.0091463000
_diffrn_orient_matrix_UB_31 -0.1836938000
_diffrn_orient_matrix_UB_32 -0.0295782000
_diffrn_orient_matrix_UB_33 -0.0286796000
_diffrn_radiation_monochromator mirror
_diffrn_radiation_probe x-ray
_diffrn_radiation_type 'Cu K\a'
_diffrn_radiation_wavelength 1.54184
_diffrn_reflns_av_R_equivalents 0.0394
_diffrn_reflns_av_unetI/netI 0.0277
_diffrn_reflns_limit_h_max 8
_diffrn_reflns_limit_h_min -10
_diffrn_reflns_limit_k_max 12
_diffrn_reflns_limit_k_min -13
_diffrn_reflns_limit_l_max 17
_diffrn_reflns_limit_l_min -17
_diffrn_reflns_number 18490
_diffrn_reflns_theta_full 75.4595
_diffrn_reflns_theta_max 75.46
_diffrn_reflns_theta_min 3.40
_diffrn_source 'micro-focus sealed X-ray tube'
_diffrn_source_type 'SuperNova (Cu) X-ray Source'
_exptl_absorpt_coefficient_mu 1.632
_exptl_absorpt_correction_T_max 1.00000
_exptl_absorpt_correction_T_min 0.88554
_exptl_absorpt_correction_type multi-scan
_exptl_absorpt_process_details
;
CrysAlisPro 1.171.40.84a (Rigaku Oxford Diffraction, 2020)
Empirical absorption correction using spherical harmonics,
implemented in SCALE3 ABSPACK scaling algorithm.
;
_exptl_crystal_colour 'clear yellowish yellow'
_exptl_crystal_colour_lustre clear
_exptl_crystal_colour_modifier yellowish
_exptl_crystal_colour_primary yellow
_exptl_crystal_density_diffrn 1.3675
_exptl_crystal_description needle
_exptl_crystal_F_000 518.4068
_exptl_crystal_size_max 0.01
_exptl_crystal_size_mid 0.001
_exptl_crystal_size_min 0.001
_refine_diff_density_max 0.4984
_refine_diff_density_min -0.3743
_refine_diff_density_rms 0.0456
_refine_ls_d_res_high 0.7964
_refine_ls_d_res_low 12.9942
_refine_ls_goodness_of_fit_ref 1.0268
_refine_ls_hydrogen_treatment constr
_refine_ls_matrix_type full
_refine_ls_number_constraints 41
_refine_ls_number_parameters 312
_refine_ls_number_reflns 4820
_refine_ls_number_restraints 0
_refine_ls_restrained_S_all 1.0268
_refine_ls_R_factor_all 0.0463
_refine_ls_R_factor_gt 0.0442
_refine_ls_shift/su_max 0.0000
_refine_ls_shift/su_mean 0.0000
_refine_ls_structure_factor_coef Fsqd
_refine_ls_weighting_details 'w=1/[\s^2^(Fo^2^)+(0.0897P)^2^+0.2140P] where P=(Fo^2^+2Fc^2^)/3'
_refine_ls_weighting_scheme calc
_refine_ls_wR_factor_gt 0.1372
_refine_ls_wR_factor_ref 0.1404
_reflns_Friedel_coverage 0.0
_reflns_limit_h_max 10
_reflns_limit_h_min -10
_reflns_limit_k_max 12
_reflns_limit_k_min -13
_reflns_limit_l_max 17
_reflns_limit_l_min 0
_reflns_number_gt 4444
_reflns_number_total 4820
_reflns_threshold_expression I>=2u(I)
_cod_data_source_file d2nj06272k2.cif
_cod_data_source_block SNM-TAZ
_cod_depositor_comments 'Adding full bibliography for 7062335--7062336.cif.'
_cod_database_code 7062336
_chemical_oxdiff_formula 'C H N O'
_diffrn_oxdiff_digest_frames
;
01048985ad56b663ae3b4c3da7a327cd0000030b685
;
_reflns_odcompleteness_completeness 99.93
_reflns_odcompleteness_iscentric 1
_reflns_odcompleteness_theta 66.97
_olex2_refinement_description
;
1. Fixed Uiso
 At 1.2 times of:
  All C(H) groups, All C(H,H) groups, All N(H) groups, All N(H,H) groups
 At 1.5 times of:
  All C(H,H,H) groups
2.a Secondary CH2 refined with riding coordinates:
 C20(H20a,H20b), C17(H17a,H17b)
2.b Aromatic/amide H refined with riding coordinates:
 N2(H2), C7(H7), C8(H8), C5(H5), C11(H11), C12(H12)
2.c X=CH2 refined with riding coordinates:
 N3(H3a,H3b)
2.d Idealised Me refined as rotating group:
 C4(H4a,H4b,H4c), C21(H21a,H21b,H21c), C18(H18a,H18b,H18c), C00V(H00a,H00b,
 H00c), C00Y(H00d,H00e,H00f)
;
_olex2_submission_special_instructions 'No special instructions were received'
_oxdiff_exptl_absorpt_empirical_details
;
Empirical correction (ABSPACK) includes:
- Absorption correction using spherical harmonics
- Frame scaling
;
_oxdiff_exptl_absorpt_empirical_full_max 2.026
_oxdiff_exptl_absorpt_empirical_full_min 0.680

loop_
_space_group_symop_id
_space_group_symop_operation_xyz
1 x,y,z
2 -x,-y,-z

loop_
_atom_site_label
_atom_site_type_symbol
_atom_site_fract_x
_atom_site_fract_y
_atom_site_fract_z
_atom_site_U_iso_or_equiv
_atom_site_adp_type
_atom_site_occupancy
_atom_site_refinement_flags_posn
S001 S 0.68103(6) 0.86964(4) 0.93480(3) 0.06052(16) Uani 1.000000 .
O1 O 0.43427(17) 0.53676(12) 0.81341(9) 0.0633(3) Uani 1.000000 .
O4 O 0.36264(17) -0.27760(13) 0.39546(10) 0.0661(3) Uani 1.000000 .
O6 O 0.00515(15) 0.18641(13) 0.35176(8) 0.0573(3) Uani 1.000000 .
O3 O 0.43146(18) -0.18799(13) 0.56771(10) 0.0666(3) Uani 1.000000 .
O006 O 0.57757(19) 0.85409(13) 1.00765(10) 0.0703(4) Uani 1.000000 .
O5 O 0.04885(17) 0.01456(15) 0.22701(9) 0.0676(4) Uani 1.000000 .
N2 N 0.36842(17) 0.59707(12) 0.96756(10) 0.0501(3) Uani 1.000000 .
H2 H 0.43000(17) 0.67815(12) 0.98450(10) 0.0601(4) Uiso 1.000000 R
N1 N 0.26387(16) 0.37513(12) 0.84892(9) 0.0450(3) Uani 1.000000 .
O2 O 0.30050(19) 0.66820(14) 1.11923(10) 0.0760(4) Uani 1.000000 .
C10 C 0.17747(16) 0.10859(13) 0.50906(10) 0.0386(3) Uani 1.000000 .
C1 C 0.36114(19) 0.50515(14) 0.87216(11) 0.0457(3) Uani 1.000000 .
C9 C 0.26799(16) 0.03133(13) 0.55541(10) 0.0393(3) Uani 1.000000 .
C13 C 0.14842(17) 0.04394(15) 0.40063(10) 0.0429(3) Uani 1.000000 .
C3 C 0.19147(19) 0.43448(16) 1.01138(11) 0.0472(3) Uani 1.000000 .
C16 C 0.36773(19) -0.18274(15) 0.48716(13) 0.0491(3) Uani 1.000000 .
C7 C 0.32136(19) 0.16924(15) 0.74533(11) 0.0469(3) Uani 1.000000 .
H7 H 0.37386(19) 0.17202(15) 0.80888(11) 0.0563(4) Uiso 1.000000 R
N3 N 0.21493(19) -0.15220(16) 0.28513(11) 0.0620(4) Uani 1.000000 .
H3a H 0.16914(19) -0.13826(16) 0.23225(11) 0.0744(5) Uiso 1.000000 R
H3b H 0.25890(19) -0.21933(16) 0.27714(11) 0.0744(5) Uiso 1.000000 R
C8 C 0.32864(19) 0.06154(15) 0.66035(11) 0.0454(3) Uani 1.000000 .
H8 H 0.38189(19) 0.00015(15) 0.67541(11) 0.0545(4) Uiso 1.000000 R
C5 C 0.18505(19) 0.34275(15) 0.91869(11) 0.0456(3) Uani 1.000000 .
H5 H 0.12446(19) 0.25294(15) 0.90062(11) 0.0547(4) Uiso 1.000000 R
C15 C 0.28832(17) -0.07885(14) 0.47444(11) 0.0435(3) Uani 1.000000 .
C14 C 0.21777(17) -0.06958(15) 0.37970(11) 0.0457(3) Uani 1.000000 .
C11 C 0.12707(18) 0.22193(15) 0.56181(11) 0.0441(3) Uani 1.000000 .
H11 H 0.06446(18) 0.25471(15) 0.52056(11) 0.0529(4) Uiso 1.000000 R
C6 C 0.24625(18) 0.27300(13) 0.74790(10) 0.0423(3) Uani 1.000000 .
C12 C 0.15654(19) 0.29319(15) 0.66692(11) 0.0458(3) Uani 1.000000 .
H12 H 0.10873(19) 0.36539(15) 0.68569(11) 0.0550(4) Uiso 1.000000 R
C2 C 0.2879(2) 0.57404(16) 1.03954(12) 0.0500(3) Uani 1.000000 .
C19 C 0.06514(18) 0.07787(17) 0.31886(11) 0.0488(3) Uani 1.000000 .
C4 C 0.1061(3) 0.4017(2) 1.08765(14) 0.0643(5) Uani 1.000000 .
H4a H 0.0326(14) 0.3122(7) 1.0556(4) 0.0964(7) Uiso 1.000000 GR
H4b H 0.1825(3) 0.4030(17) 1.1449(6) 0.0964(7) Uiso 1.000000 GR
H4c H 0.0482(16) 0.4690(10) 1.1115(9) 0.0964(7) Uiso 1.000000 GR
C20 C -0.0836(2) 0.2233(2) 0.27430(15) 0.0678(5) Uani 1.000000 .
H20a H -0.0158(2) 0.2469(2) 0.23119(15) 0.0814(6) Uiso 1.000000 R
H20b H -0.1741(2) 0.1470(2) 0.23106(15) 0.0814(6) Uiso 1.000000 R
C17 C 0.4411(3) -0.38542(19) 0.39575(18) 0.0716(5) Uani 1.000000 .
H17a H 0.4859(3) -0.40955(19) 0.33582(18) 0.0859(6) Uiso 1.000000 R
H17b H 0.5284(3) -0.35189(19) 0.45656(18) 0.0859(6) Uiso 1.000000 R
C00V C 0.5560(3) 0.8753(3) 0.82608(17) 0.0822(6) Uani 1.000000 .
C21 C -0.1401(3) 0.3440(3) 0.3294(2) 0.0887(7) Uani 1.000000 .
H21a H -0.202(2) 0.3706(14) 0.2801(2) 0.1330(11) Uiso 1.000000 GR
H21b H -0.205(2) 0.3199(7) 0.3727(13) 0.1330(11) Uiso 1.000000 GR
H21c H -0.0495(3) 0.4193(8) 0.3708(13) 0.1330(11) Uiso 1.000000 GR
C18 C 0.3296(3) -0.5084(2) 0.3948(2) 0.0921(7) Uani 1.000000 .
H18a H 0.3810(10) -0.5820(7) 0.3850(18) 0.1382(11) Uiso 1.000000 GR
H18b H 0.298(2) -0.4886(7) 0.4591(7) 0.1382(11) Uiso 1.000000 GR
H18c H 0.2365(13) -0.5351(14) 0.3396(11) 0.1382(11) Uiso 1.000000 GR
C00Y C 0.7907(3) 1.0446(3) 0.98628(18) 0.0844(7) Uani 1.000000 .
H00a H 0.4812(17) 0.7872(7) 0.7895(9) 0.1234(10) Uiso 1.000000 GR
H00b H 0.4989(19) 0.9437(15) 0.8479(2) 0.1234(10) Uiso 1.000000 GR
H00c H 0.6200(4) 0.898(2) 0.7817(8) 0.1234(10) Uiso 1.000000 GR
H00d H 0.7180(3) 1.1020(3) 0.9947(15) 0.1266(10) Uiso 1.000000 GR
H00e H 0.8599(18) 1.0636(6) 1.0519(7) 0.1266(10) Uiso 1.000000 GR
H00f H 0.8538(19) 1.0631(6) 0.9402(8) 0.1266(10) Uiso 1.000000 GR

loop_
_atom_site_aniso_label
_atom_site_aniso_U_11
_atom_site_aniso_U_22
_atom_site_aniso_U_33
_atom_site_aniso_U_12
_atom_site_aniso_U_13
_atom_site_aniso_U_23
S001 0.0738(3) 0.0563(3) 0.0519(3) 0.0241(2) 0.0149(2) 0.01589(19)
O1 0.0898(9) 0.0462(6) 0.0465(6) 0.0045(6) 0.0281(6) 0.0091(5)
O4 0.0890(9) 0.0509(7) 0.0556(7) 0.0289(6) 0.0275(6) 0.0042(5)
O6 0.0722(7) 0.0623(7) 0.0364(5) 0.0190(6) 0.0051(5) 0.0192(5)
O3 0.0883(9) 0.0570(7) 0.0563(7) 0.0350(6) 0.0156(6) 0.0142(6)
O006 0.0996(10) 0.0495(7) 0.0580(7) 0.0079(6) 0.0248(7) 0.0182(6)
O5 0.0842(8) 0.0810(9) 0.0296(5) 0.0183(7) 0.0106(5) 0.0126(5)
N2 0.0669(8) 0.0345(6) 0.0388(6) 0.0088(5) 0.0139(6) 0.0020(5)
N1 0.0649(7) 0.0353(6) 0.0282(5) 0.0099(5) 0.0121(5) 0.0042(4)
O2 0.1035(10) 0.0572(7) 0.0478(7) 0.0154(7) 0.0300(7) -0.0089(6)
C10 0.0430(6) 0.0377(6) 0.0295(6) 0.0043(5) 0.0093(5) 0.0077(5)
C1 0.0617(8) 0.0366(7) 0.0339(7) 0.0119(6) 0.0119(6) 0.0065(5)
C9 0.0453(7) 0.0354(6) 0.0319(6) 0.0068(5) 0.0115(5) 0.0063(5)
C13 0.0479(7) 0.0449(7) 0.0287(6) 0.0058(6) 0.0102(5) 0.0071(5)
C3 0.0599(8) 0.0483(8) 0.0340(7) 0.0190(6) 0.0140(6) 0.0114(6)
C16 0.0555(8) 0.0392(7) 0.0485(8) 0.0108(6) 0.0203(7) 0.0073(6)
C7 0.0651(9) 0.0412(7) 0.0294(6) 0.0138(6) 0.0062(6) 0.0085(5)
N3 0.0779(9) 0.0640(9) 0.0349(7) 0.0222(7) 0.0186(6) 0.0013(6)
C8 0.0604(8) 0.0391(7) 0.0343(7) 0.0156(6) 0.0085(6) 0.0097(5)
C5 0.0596(8) 0.0394(7) 0.0351(7) 0.0117(6) 0.0113(6) 0.0106(5)
C15 0.0486(7) 0.0390(7) 0.0368(7) 0.0085(5) 0.0144(6) 0.0052(5)
C14 0.0493(7) 0.0451(7) 0.0337(7) 0.0060(6) 0.0151(6) 0.0037(6)
C11 0.0547(8) 0.0420(7) 0.0324(7) 0.0134(6) 0.0075(6) 0.0100(5)
C6 0.0575(8) 0.0341(6) 0.0282(6) 0.0078(5) 0.0102(5) 0.0043(5)
C12 0.0610(8) 0.0385(7) 0.0351(7) 0.0168(6) 0.0113(6) 0.0073(5)
C2 0.0641(9) 0.0460(8) 0.0347(7) 0.0187(6) 0.0133(6) 0.0041(6)
C19 0.0526(8) 0.0545(8) 0.0322(7) 0.0040(6) 0.0094(6) 0.0122(6)
C4 0.0852(12) 0.0668(11) 0.0485(9) 0.0254(9) 0.0309(9) 0.0206(8)
C20 0.0722(11) 0.0779(12) 0.0528(10) 0.0099(9) -0.0011(8) 0.0360(9)
C17 0.0816(12) 0.0508(9) 0.0825(14) 0.0278(9) 0.0368(11) 0.0099(9)
C00V 0.0786(13) 0.0956(16) 0.0575(11) 0.0021(11) -0.0006(10) 0.0278(11)
C21 0.0861(15) 0.0830(15) 0.1019(18) 0.0281(12) 0.0016(13) 0.0463(14)
C18 0.1041(18) 0.0616(12) 0.0990(19) 0.0101(12) 0.0145(14) 0.0248(12)
C00Y 0.0855(14) 0.0805(14) 0.0627(12) -0.0111(11) 0.0205(11) 0.0113(10)

loop_
_atom_type_symbol
_atom_type_scat_dispersion_real
_atom_type_scat_dispersion_imag
_atom_type_scat_Cromer_Mann_a1
_atom_type_scat_Cromer_Mann_a2
_atom_type_scat_Cromer_Mann_a3
_atom_type_scat_Cromer_Mann_a4
_atom_type_scat_Cromer_Mann_b1
_atom_type_scat_Cromer_Mann_b2
_atom_type_scat_Cromer_Mann_b3
_atom_type_scat_Cromer_Mann_b4
_atom_type_scat_Cromer_Mann_c
_atom_type_scat_source
_atom_type_scat_dispersion_source
H 0.00000 0.00000 0.49300 0.32291 0.14019 0.04081 10.51090 26.12570 3.14236 57.79970 0.0030380000826 'International Tables Volume C Table 6.1.1.4 (pp. 500-502)' 'Henke, Gullikson and Davis, At. Data and Nucl. Data Tables, 1993, 54, 2'
C 0.01920 0.00962 2.31000 1.02000 1.58860 0.86500 20.84390 10.20750 0.56870 51.65120 0.215599998832 'International Tables Volume C Table 6.1.1.4 (pp. 500-502)' 'Henke, Gullikson and Davis, At. Data and Nucl. Data Tables, 1993, 54, 2'
S 0.33537 0.55136 6.90530 5.20340 1.43790 1.58630 1.46790 22.21510 0.25360 56.17200 0.866900026798 'International Tables Volume C Table 6.1.1.4 (pp. 500-502)' 'Henke, Gullikson and Davis, At. Data and Nucl. Data Tables, 1993, 54, 2'
O 0.05239 0.03377 3.04850 2.28680 1.54630 0.86700 13.27710 5.70110 0.32390 32.90890 0.250800013542 'International Tables Volume C Table 6.1.1.4 (pp. 500-502)' 'Henke, Gullikson and Davis, At. Data and Nucl. Data Tables, 1993, 54, 2'
N 0.03256 0.01839 12.21260 3.13220 2.01250 1.16630 0.00570 9.89330 28.99750 0.58260 -11.5290002823 'International Tables Volume C Table 6.1.1.4 (pp. 500-502)' 'Henke, Gullikson and Davis, At. Data and Nucl. Data Tables, 1993, 54, 2'

loop_
_geom_angle_atom_site_label_1
_geom_angle_atom_site_label_2
_geom_angle_atom_site_label_3
_geom_angle
_geom_angle_site_symmetry_1
_geom_angle_site_symmetry_3
_geom_angle_publ_flag
C00V S001 O006 106.70(11) . . ?
C00Y S001 O006 105.31(9) . . ?
C00Y S001 C00V 97.63(12) . . ?
C17 O4 C16 117.81(16) . . ?
C20 O6 C19 117.12(13) . . ?
C1 N2 H2 116.36(8) . . ?
C2 N2 H2 116.36(8) . . ?
C2 N2 C1 127.28(13) . . ?
C5 N1 C1 121.49(12) . . ?
C6 N1 C1 117.77(12) . . ?
C6 N1 C5 120.73(12) . . ?
C13 C10 C9 107.09(12) . . ?
C11 C10 C9 126.32(12) . . ?
C11 C10 C13 126.57(13) . . ?
N2 C1 O1 122.13(13) . . ?
N1 C1 O1 123.34(13) . . ?
N1 C1 N2 114.53(13) . . ?
C8 C9 C10 127.14(13) . . ?
C15 C9 C10 107.75(12) . . ?
C15 C9 C8 125.09(14) . . ?
C14 C13 C10 108.09(12) . . ?
C19 C13 C10 130.12(14) . . ?
C19 C13 C14 121.80(13) . . ?
C2 C3 C5 118.03(14) . . ?
C4 C3 C5 124.11(15) . . ?
C4 C3 C2 117.86(14) . . ?
O3 C16 O4 122.04(15) . . ?
C15 C16 O4 111.51(15) . . ?
C15 C16 O3 126.46(14) . . ?
C8 C7 H7 115.74(9) . . ?
C6 C7 H7 115.74(8) . . ?
C6 C7 C8 128.53(13) . . ?
H3b N3 H3a 120.0 . . ?
C14 N3 H3a 120.0 . . ?
C14 N3 H3b 120.0 . . ?
C7 C8 C9 129.82(14) . . ?
H8 C8 C9 115.09(9) . . ?
H8 C8 C7 115.09(9) . . ?
C3 C5 N1 123.30(14) . . ?
H5 C5 N1 118.35(8) . . ?
H5 C5 C3 118.35(9) . . ?
C16 C15 C9 125.40(14) . . ?
C14 C15 C9 107.93(13) . . ?
C14 C15 C16 126.67(13) . . ?
N3 C14 C13 124.08(15) . . ?
C15 C14 C13 109.11(12) . . ?
C15 C14 N3 126.80(15) . . ?
H11 C11 C10 115.25(8) . . ?
C12 C11 C10 129.49(14) . . ?
C12 C11 H11 115.25(9) . . ?
C7 C6 N1 116.11(12) . . ?
C12 C6 N1 115.21(12) . . ?
C12 C6 C7 128.68(12) . . ?
C6 C12 C11 129.73(13) . . ?
H12 C12 C11 115.13(9) . . ?
H12 C12 C6 115.13(8) . . ?
O2 C2 N2 119.67(15) . . ?
C3 C2 N2 115.28(12) . . ?
C3 C2 O2 125.05(15) . . ?
O5 C19 O6 121.57(15) . . ?
C13 C19 O6 114.18(12) . . ?
C13 C19 O5 124.24(16) . . ?
H4a C4 C3 109.5 . . ?
H4b C4 C3 109.5 . . ?
H4b C4 H4a 109.5 . . ?
H4c C4 C3 109.5 . . ?
H4c C4 H4a 109.5 . . ?
H4c C4 H4b 109.5 . . ?
H20a C20 O6 110.30(10) . . ?
H20b C20 O6 110.30(10) . . ?
H20b C20 H20a 108.6 . . ?
C21 C20 O6 107.07(17) . . ?
C21 C20 H20a 110.30(13) . . ?
C21 C20 H20b 110.30(13) . . ?
H17a C17 O4 109.30(11) . . ?
H17b C17 O4 109.30(11) . . ?
H17b C17 H17a 108.0 . . ?
C18 C17 O4 111.63(18) . . ?
C18 C17 H17a 109.30(14) . . ?
C18 C17 H17b 109.30(15) . . ?
H00a C00V S001 109.5 . . ?
H00b C00V S001 109.5 . . ?
H00b C00V H00a 109.5 . . ?
H00c C00V S001 109.5 . . ?
H00c C00V H00a 109.5 . . ?
H00c C00V H00b 109.5 . . ?
H21a C21 C20 109.5 . . ?
H21b C21 C20 109.5 . . ?
H21b C21 H21a 109.5 . . ?
H21c C21 C20 109.5 . . ?
H21c C21 H21a 109.5 . . ?
H21c C21 H21b 109.5 . . ?
H18a C18 C17 109.5 . . ?
H18b C18 C17 109.5 . . ?
H18b C18 H18a 109.5 . . ?
H18c C18 C17 109.5 . . ?
H18c C18 H18a 109.5 . . ?
H18c C18 H18b 109.5 . . ?
H00d C00Y S001 109.5 . . ?
H00e C00Y S001 109.5 . . ?
H00e C00Y H00d 109.5 . . ?
H00f C00Y S001 109.5 . . ?
H00f C00Y H00d 109.5 . . ?
H00f C00Y H00e 109.5 . . ?

loop_
_geom_bond_atom_site_label_1
_geom_bond_atom_site_label_2
_geom_bond_distance
_geom_bond_site_symmetry_2
_geom_bond_publ_flag
S001 O006 1.5007(14) . ?
S001 C00V 1.765(2) . ?
S001 C00Y 1.772(2) . ?
O1 C1 1.2143(19) . ?
O4 C16 1.3504(18) . ?
O4 C17 1.448(2) . ?
O6 C19 1.339(2) . ?
O6 C20 1.442(2) . ?
O3 C16 1.208(2) . ?
O5 C19 1.2249(19) . ?
N2 H2 0.8600 . ?
N2 C1 1.3708(18) . ?
N2 C2 1.382(2) . ?
N1 C1 1.3830(19) . ?
N1 C5 1.3804(19) . ?
N1 C6 1.4530(16) . ?
O2 C2 1.2155(19) . ?
C10 C9 1.472(2) . ?
C10 C13 1.4198(18) . ?
C10 C11 1.392(2) . ?
C9 C8 1.4003(19) . ?
C9 C15 1.4138(18) . ?
C13 C14 1.424(2) . ?
C13 C19 1.448(2) . ?
C3 C5 1.344(2) . ?
C3 C2 1.452(2) . ?
C3 C4 1.495(2) . ?
C16 C15 1.457(2) . ?
C7 H7 0.9300 . ?
C7 C8 1.3885(19) . ?
C7 C6 1.384(2) . ?
N3 H3a 0.8600 . ?
N3 H3b 0.8600 . ?
N3 C14 1.3359(18) . ?
C8 H8 0.9300 . ?
C5 H5 0.9300 . ?
C15 C14 1.424(2) . ?
C11 H11 0.9300 . ?
C11 C12 1.3877(19) . ?
C6 C12 1.382(2) . ?
C12 H12 0.9300 . ?
C4 H4a 0.9600 . ?
C4 H4b 0.9600 . ?
C4 H4c 0.9600 . ?
C20 H20a 0.9700 . ?
C20 H20b 0.9700 . ?
C20 C21 1.492(3) . ?
C17 H17a 0.9700 . ?
C17 H17b 0.9700 . ?
C17 C18 1.469(3) . ?
C00V H00a 0.9600 . ?
C00V H00b 0.9600 . ?
C00V H00c 0.9600 . ?
C21 H21a 0.9600 . ?
C21 H21b 0.9600 . ?
C21 H21c 0.9600 . ?
C18 H18a 0.9600 . ?
C18 H18b 0.9600 . ?
C18 H18c 0.9600 . ?
C00Y H00d 0.9600 . ?
C00Y H00e 0.9600 . ?
C00Y H00f 0.9600 . ?
